data_4086615
loop_
_publ_author_name
'Tugashov, Kirill I.'
'Gribanyov, Dmitry A.'
'Dolgushin, Fedor M.'
'Smol&#x2019;yakov, Alexander F.'
'Peregudov, Alexander S.'
'Minacheva, Marija Kh.'
'Tikhonova, Irina A.'
'Shur, Vladimir B.'

_publ_section_title
;
 Coordination Chemistry of Anticrowns. Synthesis and Structures of
 Double-Decker Sandwich Complexes of the Three-Mercury Anticrown
 (o-C6F4Hg)3with Halide Anions Containing and Not Containing Coordinated
 Dibromomethane Molecules
;
_journal_issue 13
_journal_name_full Organometallics
_journal_page_first 2197
_journal_paper_doi 10.1021/acs.organomet.6b00231
_journal_volume 35
_journal_year 2016
_chemical_formula_moiety 'C36 Cl F24 Hg6, C16 H36 N, 2(C H2 Br2)'
_chemical_formula_sum 'C54 H40 Br4 Cl F24 Hg6 N'
_chemical_formula_weight 2717.50
_space_group_crystal_system monoclinic
_space_group_IT_number 14
_space_group_name_Hall '-P 2yn'
_space_group_name_H-M_alt 'P 1 21/n 1'
_symmetry_space_group_name_Hall '-P 2yn'
_symmetry_space_group_name_H-M 'P 1 21/n 1'
_atom_sites_solution_hydrogens mixed
_atom_sites_solution_primary direct
_atom_sites_solution_secondary difmap
_audit_creation_method SHELXL-2014/7
_cell_angle_alpha 90
_cell_angle_beta 98.0486(12)
_cell_angle_gamma 90
_cell_formula_units_Z 4
_cell_length_a 15.9466(9)
_cell_length_b 16.6100(10)
_cell_length_c 23.6812(14)
_cell_measurement_reflns_used 9914
_cell_measurement_temperature 100(2)
_cell_measurement_theta_max 27.71
_cell_measurement_theta_min 2.36
_cell_volume 6210.7(6)
_computing_cell_refinement 'Bruker SAINT'
_computing_data_collection 'Bruker APEX2'
_computing_data_reduction 'Bruker SAINT'
_computing_molecular_graphics 'Bruker SHELXTL'
_computing_publication_material 'Bruker SHELXTL'
_computing_structure_refinement 'SHELXL-2014/7 (Sheldrick, 2014)'
_computing_structure_solution 'SHELXS-97 (Sheldrick 2008)'
_diffrn_ambient_temperature 100(2)
_diffrn_measured_fraction_theta_full 0.992
_diffrn_measured_fraction_theta_max 0.994
_diffrn_measurement_device_type 'Bruker APEX-II CCD'
_diffrn_measurement_method '\f and \w scans'
_diffrn_radiation_type MoK\a
_diffrn_radiation_wavelength 0.71073
_diffrn_reflns_av_R_equivalents 0.1026
_diffrn_reflns_av_unetI/netI 0.0657
_diffrn_reflns_Laue_measured_fraction_full 0.992
_diffrn_reflns_Laue_measured_fraction_max 0.994
_diffrn_reflns_limit_h_max 21
_diffrn_reflns_limit_h_min -21
_diffrn_reflns_limit_k_max 21
_diffrn_reflns_limit_k_min -21
_diffrn_reflns_limit_l_max 31
_diffrn_reflns_limit_l_min -31
_diffrn_reflns_number 93868
_diffrn_reflns_point_group_measured_fraction_full 0.992
_diffrn_reflns_point_group_measured_fraction_max 0.994
_diffrn_reflns_theta_full 25.242
_diffrn_reflns_theta_max 28.000
_diffrn_reflns_theta_min 2.058
_exptl_absorpt_coefficient_mu 17.504
_exptl_absorpt_correction_T_max 0.541
_exptl_absorpt_correction_T_min 0.243
_exptl_absorpt_correction_type multi-scan
_exptl_absorpt_process_details SADABS
_exptl_crystal_colour colourless
_exptl_crystal_density_diffrn 2.906
_exptl_crystal_description prism
_exptl_crystal_F_000 4896
_exptl_crystal_size_max 0.120
_exptl_crystal_size_mid 0.100
_exptl_crystal_size_min 0.040
_refine_diff_density_max 4.034
_refine_diff_density_min -2.592
_refine_diff_density_rms 0.325
_refine_ls_extinction_method none
_refine_ls_goodness_of_fit_ref 1.092
_refine_ls_hydrogen_treatment constr
_refine_ls_matrix_type full
_refine_ls_number_parameters 817
_refine_ls_number_reflns 14894
_refine_ls_number_restraints 0
_refine_ls_restrained_S_all 1.092
_refine_ls_R_factor_all 0.1018
_refine_ls_R_factor_gt 0.0645
_refine_ls_shift/su_max 0.001
_refine_ls_shift/su_mean 0.000
_refine_ls_structure_factor_coef Fsqd
_refine_ls_weighting_details 'w=1/[\s^2^(Fo^2^)+(0.0646P)^2^+111.3685P] where P=(Fo^2^+2Fc^2^)/3'
_refine_ls_weighting_scheme calc
_refine_ls_wR_factor_gt 0.1389
_refine_ls_wR_factor_ref 0.1579
_reflns_Friedel_coverage 0.000
_reflns_number_gt 10448
_reflns_number_total 14894
_reflns_threshold_expression 'I > 2\s(I)'
_cod_data_source_file om6b00231_si_002.cif
_cod_data_source_block sad
_cod_database_code 4086615
_shelx_shelxl_version_number 2014/7
_shelx_space_group_comment
; 
The symmetry employed for this shelxl refinement is uniquely defined 
by the following loop, which should always be used as a source of 
symmetry information in preference to the above space-group names. 
They are only intended as comments. 
;
_shelx_estimated_absorpt_t_min 0.228
_shelx_estimated_absorpt_t_max 0.541

loop_
_space_group_symop_operation_xyz
'x, y, z'
'-x+1/2, y+1/2, -z+1/2'
'-x, -y, -z'
'x-1/2, -y-1/2, z-1/2'

loop_
_atom_site_label
_atom_site_type_symbol
_atom_site_fract_x
_atom_site_fract_y
_atom_site_fract_z
_atom_site_U_iso_or_equiv
_atom_site_adp_type
_atom_site_occupancy
_atom_site_site_symmetry_order
_atom_site_calc_flag
_atom_site_refinement_flags_posn
_atom_site_refinement_flags_adp
_atom_site_refinement_flags_occupancy
_atom_site_disorder_assembly
_atom_site_disorder_group
Hg1 Hg 0.66238(3) 0.57250(3) 0.54277(2) 0.02733(13) Uani 1 1 d . . . . .
Hg2 Hg 0.62944(4) 0.38185(3) 0.47168(2) 0.02933(13) Uani 1 1 d . . . . .
Hg3 Hg 0.52113(4) 0.55551(3) 0.40954(2) 0.02820(13) Uani 1 1 d . . . . .
F3 F 0.7292(7) 0.2525(6) 0.5520(4) 0.048(2) Uani 1 1 d . . . . .
F4 F 0.8240(7) 0.2612(6) 0.6548(5) 0.058(3) Uani 1 1 d . . . . .
F5 F 0.8440(8) 0.4030(6) 0.7122(4) 0.061(3) Uani 1 1 d . . . . .
F6 F 0.7752(6) 0.5379(5) 0.6636(4) 0.043(2) Uani 1 1 d . . . . .
F9 F 0.3944(6) 0.4947(5) 0.3016(4) 0.046(2) Uani 1 1 d . . . . .
F10 F 0.3643(7) 0.3499(6) 0.2545(4) 0.055(3) Uani 1 1 d . . . . .
F11 F 0.4491(7) 0.2174(6) 0.3013(4) 0.054(3) Uani 1 1 d . . . . .
F12 F 0.5621(7) 0.2344(5) 0.3951(4) 0.047(2) Uani 1 1 d . . . . .
F15 F 0.6571(6) 0.7540(5) 0.5805(3) 0.041(2) Uani 1 1 d . . . . .
F16 F 0.5675(7) 0.8817(5) 0.5375(4) 0.051(3) Uani 1 1 d . . . . .
F17 F 0.4602(7) 0.8687(6) 0.4375(4) 0.054(3) Uani 1 1 d . . . . .
F18 F 0.4397(6) 0.7259(5) 0.3842(4) 0.039(2) Uani 1 1 d . . . . .
C1 C 0.7173(9) 0.4668(8) 0.5795(6) 0.027(3) Uani 1 1 d . . . . .
C2 C 0.7048(9) 0.3927(8) 0.5515(6) 0.029(3) Uani 1 1 d . . . . .
C3 C 0.7409(10) 0.3262(10) 0.5783(8) 0.041(4) Uani 1 1 d . . . . .
C4 C 0.7873(11) 0.3267(10) 0.6296(8) 0.042(4) Uani 1 1 d . . . . .
C5 C 0.7984(10) 0.4009(10) 0.6591(6) 0.040(4) Uani 1 1 d . . . . .
C6 C 0.7619(11) 0.4678(10) 0.6332(7) 0.040(4) Uani 1 1 d . . . . .
C7 C 0.5436(10) 0.3739(8) 0.3975(5) 0.028(3) Uani 1 1 d . . . . .
C8 C 0.5001(10) 0.4414(10) 0.3733(7) 0.036(3) Uani 1 1 d . . . . .
C9 C 0.4387(10) 0.4320(10) 0.3269(7) 0.039(4) Uani 1 1 d . . . . .
C10 C 0.4227(11) 0.3579(12) 0.3002(7) 0.047(4) Uani 1 1 d . . . . .
C11 C 0.4656(11) 0.2915(10) 0.3251(7) 0.041(4) Uani 1 1 d . . . . .
C12 C 0.5227(11) 0.2999(9) 0.3730(7) 0.038(4) Uani 1 1 d . . . . .
C13 C 0.5387(9) 0.6637(9) 0.4537(5) 0.031(3) Uani 1 1 d . . . . .
C14 C 0.5941(10) 0.6705(9) 0.5039(6) 0.032(3) Uani 1 1 d . . . . .
C15 C 0.6025(9) 0.7456(8) 0.5302(6) 0.028(3) Uani 1 1 d . . . . .
C16 C 0.5583(10) 0.8109(9) 0.5100(6) 0.034(3) Uani 1 1 d . . . . .
C17 C 0.5032(10) 0.8041(9) 0.4611(6) 0.036(3) Uani 1 1 d . . . . .
C18 C 0.4951(9) 0.7293(9) 0.4336(6) 0.032(3) Uani 1 1 d . . . . .
Hg4 Hg 0.83125(4) 0.45663(3) 0.34911(3) 0.03637(15) Uani 1 1 d . . . . .
Hg5 Hg 0.87095(4) 0.64319(3) 0.42709(3) 0.03621(15) Uani 1 1 d . . . . .
Hg6 Hg 0.88485(4) 0.45566(3) 0.50130(3) 0.03123(13) Uani 1 1 d . . . . .
F21 F 0.8832(8) 0.7787(6) 0.3357(5) 0.062(3) Uani 1 1 d . . . . .
F22 F 0.8624(8) 0.7809(7) 0.2217(6) 0.077(4) Uani 1 1 d . . . . .
F23 F 0.8229(11) 0.6420(8) 0.1612(5) 0.090(5) Uani 1 1 d . . . . .
F24 F 0.8087(11) 0.5041(7) 0.2181(5) 0.088(5) Uani 1 1 d . . . . .
F27 F 0.9525(7) 0.4957(7) 0.6312(4) 0.056(3) Uani 1 1 d . . . . .
F28 F 0.9818(7) 0.6326(7) 0.6894(4) 0.063(3) Uani 1 1 d . . . . .
F29 F 0.9564(7) 0.7776(7) 0.6343(5) 0.068(3) Uani 1 1 d . . . . .
F30 F 0.9068(7) 0.7821(6) 0.5223(5) 0.061(3) Uani 1 1 d . . . . .
F33 F 0.8219(7) 0.2734(6) 0.3093(4) 0.052(3) Uani 1 1 d . . . . .
F34 F 0.8610(8) 0.1347(6) 0.3664(5) 0.063(3) Uani 1 1 d . . . . .
F35 F 0.9088(7) 0.1357(6) 0.4797(5) 0.056(3) Uani 1 1 d . . . . .
F36 F 0.9156(6) 0.2738(6) 0.5391(4) 0.047(2) Uani 1 1 d . . . . .
C19 C 0.8395(12) 0.5667(10) 0.3074(9) 0.050(5) Uani 1 1 d . . . . .
C20 C 0.8572(11) 0.6383(10) 0.3384(7) 0.042(4) Uani 1 1 d . . . . .
C21 C 0.8641(12) 0.7077(11) 0.3067(8) 0.048(4) Uani 1 1 d . . . . .
C22 C 0.8525(14) 0.7111(11) 0.2499(8) 0.056(5) Uani 1 1 d . . . . .
C23 C 0.8333(16) 0.6406(13) 0.2204(9) 0.069(7) Uani 1 1 d . . . . .
C24 C 0.8281(14) 0.5716(11) 0.2499(8) 0.054(5) Uani 1 1 d . . . . .
C25 C 0.8990(9) 0.6394(9) 0.5163(7) 0.036(4) Uani 1 1 d . . . . .
C26 C 0.9106(9) 0.5646(9) 0.5448(7) 0.033(3) Uani 1 1 d . . . . .
C27 C 0.9373(11) 0.5652(10) 0.6015(7) 0.040(4) Uani 1 1 d . . . . .
C28 C 0.9557(13) 0.6358(14) 0.6334(8) 0.061(6) Uani 1 1 d . . . . .
C29 C 0.9395(12) 0.7071(11) 0.6052(9) 0.052(5) Uani 1 1 d . . . . .
C30 C 0.9146(11) 0.7078(10) 0.5473(8) 0.047(4) Uani 1 1 d . . . . .
C31 C 0.8701(9) 0.3498(10) 0.4549(7) 0.038(4) Uani 1 1 d . . . . .
C32 C 0.8453(10) 0.3486(10) 0.3950(7) 0.040(4) Uani 1 1 d . . . . .
C33 C 0.8412(12) 0.2771(10) 0.3662(7) 0.042(4) Uani 1 1 d . . . . .
C34 C 0.8640(12) 0.2062(10) 0.3955(8) 0.046(4) Uani 1 1 d . . . . .
C35 C 0.8881(11) 0.2049(10) 0.4512(8) 0.045(4) Uani 1 1 d . . . . .
C36 C 0.8911(9) 0.2766(8) 0.4818(6) 0.030(3) Uani 1 1 d . . . . .
Cl1 Cl 0.7183(2) 0.52889(19) 0.42893(14) 0.0257(7) Uani 1 1 d . . . . .
N1 N 0.2798(11) 0.5131(7) 0.1226(6) 0.046(4) Uani 1 1 d . . . . .
C37 C 0.2236(13) 0.4698(10) 0.1608(7) 0.050(5) Uani 1 1 d . . . . .
H37A H 0.2189 0.4123 0.1497 0.059 Uiso 1 1 calc R U . . .
H37B H 0.2513 0.4725 0.2008 0.059 Uiso 1 1 calc R U . . .
C38 C 0.1343(12) 0.5059(11) 0.1568(9) 0.053(5) Uani 1 1 d . . . . .
H38A H 0.1053 0.5032 0.1170 0.064 Uiso 1 1 calc R U . . .
H38B H 0.1375 0.5630 0.1689 0.064 Uiso 1 1 calc R U . . .
C39 C 0.0852(15) 0.4556(12) 0.1968(8) 0.058(5) Uani 1 1 d . . . . .
H39A H 0.0777 0.3999 0.1820 0.070 Uiso 1 1 calc R U . . .
H39B H 0.1186 0.4531 0.2353 0.070 Uiso 1 1 calc R U . . .
C40 C 0.0011(17) 0.4916(16) 0.2007(13) 0.093(9) Uani 1 1 d . . . . .
H40A H -0.0250 0.4640 0.2304 0.139 Uiso 1 1 calc R U . . .
H40B H -0.0353 0.4859 0.1639 0.139 Uiso 1 1 calc R U . . .
H40C H 0.0080 0.5489 0.2102 0.139 Uiso 1 1 calc R U . . .
C41 C 0.2813(13) 0.6033(10) 0.1337(7) 0.049(4) Uani 1 1 d . . . . .
H41A H 0.3165 0.6289 0.1074 0.058 Uiso 1 1 calc R U . . .
H41B H 0.2230 0.6242 0.1238 0.058 Uiso 1 1 calc R U . . .
C42 C 0.3143(13) 0.6298(11) 0.1935(8) 0.051(4) Uani 1 1 d . . . . .
H42A H 0.2913 0.5945 0.2213 0.061 Uiso 1 1 calc R U . . .
H42B H 0.3768 0.6258 0.2001 0.061 Uiso 1 1 calc R U . . .
C43 C 0.2876(13) 0.7153(12) 0.2013(9) 0.056(5) Uani 1 1 d . . . . .
H43A H 0.2256 0.7172 0.2014 0.067 Uiso 1 1 calc R U . . .
H43B H 0.3010 0.7482 0.1689 0.067 Uiso 1 1 calc R U . . .
C44 C 0.3334(14) 0.7515(13) 0.2582(8) 0.064(6) Uani 1 1 d . . . . .
H44A H 0.3090 0.8042 0.2648 0.096 Uiso 1 1 calc R U . . .
H44B H 0.3939 0.7577 0.2557 0.096 Uiso 1 1 calc R U . . .
H44C H 0.3262 0.7153 0.2899 0.096 Uiso 1 1 calc R U . . .
C45 C 0.3664(12) 0.4750(12) 0.1376(8) 0.054(5) Uani 1 1 d . . . . .
H45A H 0.3872 0.4887 0.1778 0.064 Uiso 1 1 calc R U . . .
H45B H 0.3588 0.4159 0.1357 0.064 Uiso 1 1 calc R U . . .
C46 C 0.4345(16) 0.4961(14) 0.1030(10) 0.073(7) Uani 1 1 d . . . . .
H46A H 0.4507 0.5532 0.1097 0.087 Uiso 1 1 calc R U . . .
H46B H 0.4127 0.4896 0.0620 0.087 Uiso 1 1 calc R U . . .
C47 C 0.511(2) 0.4435(19) 0.1181(13) 0.112(8) Uani 1 1 d . . . . .
H47A H 0.5400 0.4588 0.1565 0.135 Uiso 1 1 calc R U . . .
H47B H 0.4929 0.3868 0.1201 0.135 Uiso 1 1 calc R U . . .
C48 C 0.569(2) 0.4487(19) 0.0802(13) 0.112(8) Uani 1 1 d . . . . .
H48A H 0.6239 0.4284 0.0982 0.169 Uiso 1 1 calc R U . . .
H48B H 0.5746 0.5050 0.0690 0.169 Uiso 1 1 calc R U . . .
H48C H 0.5490 0.4163 0.0463 0.169 Uiso 1 1 calc R U . . .
C49 C 0.2452(16) 0.5032(12) 0.0596(7) 0.062(6) Uani 1 1 d . . . . .
H49A H 0.1880 0.5276 0.0532 0.075 Uiso 1 1 calc R U . . .
H49B H 0.2815 0.5350 0.0373 0.075 Uiso 1 1 calc R U . . .
C50 C 0.2387(14) 0.4220(12) 0.0362(8) 0.060(5) Uani 1 1 d . . . . .
H50A H 0.1970 0.3914 0.0549 0.072 Uiso 1 1 calc R U . . .
H50B H 0.2943 0.3949 0.0457 0.072 Uiso 1 1 calc R U . . .
C51 C 0.212(2) 0.4186(15) -0.0285(10) 0.087(8) Uani 1 1 d . . . . .
H51A H 0.2572 0.4440 -0.0475 0.104 Uiso 1 1 calc R U . . .
H51B H 0.2078 0.3616 -0.0407 0.104 Uiso 1 1 calc R U . . .
C52 C 0.1302(15) 0.4599(14) -0.0480(10) 0.069(6) Uani 1 1 d . . . . .
H52A H 0.1030 0.4350 -0.0833 0.104 Uiso 1 1 calc R U . . .
H52B H 0.1406 0.5170 -0.0548 0.104 Uiso 1 1 calc R U . . .
H52C H 0.0930 0.4549 -0.0185 0.104 Uiso 1 1 calc R U . . .
Br1 Br 0.63797(18) 0.46230(17) 0.26561(12) 0.0703(7) Uani 0.85 1 d . . P A 1
Br2 Br 0.52972(18) 0.6245(2) 0.27143(14) 0.0790(8) Uani 0.85 1 d . . P A 1
C1S C 0.6393(15) 0.5784(14) 0.2736(11) 0.058(6) Uiso 0.85 1 d . . P A 1
H1SA H 0.6739 0.5928 0.3102 0.069 Uiso 0.85 1 calc R U P A 1
H1SB H 0.6670 0.6021 0.2425 0.069 Uiso 0.85 1 calc R U P A 1
Br3 Br 0.6336(3) 0.7938(2) 0.32615(15) 0.0938(10) Uani 0.85 1 d . . P B 1
Br4 Br 0.7500(3) 0.8229(2) 0.44276(13) 0.0915(10) Uani 0.85 1 d . . P B 1
C2S C 0.709(2) 0.8643(19) 0.3667(13) 0.082(8) Uiso 0.85 1 d . . P B 1
H2SA H 0.6806 0.9168 0.3702 0.098 Uiso 0.85 1 calc R U P B 1
H2SB H 0.7575 0.8732 0.3456 0.098 Uiso 0.85 1 calc R U P B 1
Br5 Br 0.5977(6) 0.6602(5) 0.2958(3) 0.071(2) Uani 0.3 1 d . . P C 2
Br6 Br 0.6874(6) 0.7920(5) 0.3803(5) 0.084(3) Uani 0.3 1 d . . P C 2
C3S C 0.6511 0.7609 0.2973 0.090 Uiso 0.3 1 d . U P C 2
H3SA H 0.6115 0.8017 0.2782 0.108 Uiso 0.3 1 d . U P D 2
H3SB H 0.7011 0.7581 0.2769 0.108 Uiso 0.3 1 d . U P E 2

loop_
_atom_site_aniso_label
_atom_site_aniso_U_11
_atom_site_aniso_U_22
_atom_site_aniso_U_33
_atom_site_aniso_U_23
_atom_site_aniso_U_13
_atom_site_aniso_U_12
Hg1 0.0308(3) 0.0286(3) 0.0225(3) -0.0009(2) 0.0036(2) -0.0044(2)
Hg2 0.0326(3) 0.0284(3) 0.0281(3) -0.0023(2) 0.0084(2) -0.0058(2)
Hg3 0.0337(3) 0.0289(3) 0.0224(3) -0.0058(2) 0.0052(2) -0.0036(2)
F3 0.064(7) 0.039(5) 0.042(6) 0.000(4) 0.013(5) 0.004(5)
F4 0.071(7) 0.045(6) 0.057(7) 0.021(5) 0.007(6) 0.008(5)
F5 0.079(8) 0.054(6) 0.041(6) 0.012(5) -0.017(5) 0.004(6)
F6 0.054(6) 0.038(5) 0.034(5) -0.008(4) -0.004(4) -0.004(4)
F9 0.056(6) 0.036(5) 0.042(5) -0.007(4) -0.009(5) 0.002(4)
F10 0.083(8) 0.045(6) 0.033(5) -0.013(4) -0.006(5) -0.007(5)
F11 0.073(7) 0.041(5) 0.047(6) -0.018(4) 0.001(5) -0.018(5)
F12 0.069(7) 0.028(5) 0.045(6) -0.005(4) 0.013(5) -0.005(4)
F15 0.060(6) 0.040(5) 0.021(4) -0.007(4) -0.004(4) -0.008(4)
F16 0.080(7) 0.028(5) 0.044(6) -0.013(4) 0.002(5) 0.007(5)
F17 0.078(7) 0.039(5) 0.045(6) 0.005(4) 0.002(5) 0.014(5)
F18 0.041(5) 0.043(5) 0.032(5) -0.011(4) -0.002(4) 0.003(4)
C1 0.027(7) 0.028(7) 0.023(7) 0.001(5) -0.001(5) 0.001(5)
C2 0.039(8) 0.025(7) 0.023(7) 0.004(5) 0.007(6) -0.004(6)
C3 0.037(9) 0.032(8) 0.056(11) 0.004(7) 0.013(8) 0.000(7)
C4 0.043(9) 0.032(8) 0.051(11) 0.011(7) 0.014(8) 0.003(7)
C5 0.041(9) 0.049(10) 0.025(8) 0.004(7) -0.012(7) 0.000(7)
C6 0.048(10) 0.038(9) 0.036(9) 0.001(7) 0.007(7) -0.006(7)
C7 0.054(9) 0.022(6) 0.007(6) -0.001(5) 0.006(6) -0.001(6)
C8 0.036(8) 0.042(9) 0.032(8) -0.013(7) 0.007(6) -0.011(7)
C9 0.038(9) 0.043(9) 0.036(9) -0.013(7) 0.003(7) -0.012(7)
C10 0.048(10) 0.065(12) 0.024(8) -0.006(8) -0.006(7) -0.018(9)
C11 0.045(9) 0.035(9) 0.045(10) -0.009(7) 0.011(8) -0.016(7)
C12 0.052(10) 0.022(7) 0.043(9) -0.005(6) 0.014(8) -0.009(7)
C13 0.033(8) 0.049(9) 0.012(6) -0.014(6) 0.008(5) -0.007(6)
C14 0.038(8) 0.032(8) 0.028(8) -0.008(6) 0.013(6) -0.004(6)
C15 0.036(8) 0.024(7) 0.022(7) -0.003(5) -0.004(6) 0.007(6)
C16 0.043(9) 0.028(7) 0.032(8) -0.007(6) 0.010(7) -0.002(6)
C17 0.043(9) 0.031(8) 0.030(8) -0.007(6) -0.005(7) 0.001(7)
C18 0.035(8) 0.028(7) 0.034(8) 0.006(6) 0.011(6) 0.000(6)
Hg4 0.0510(4) 0.0273(3) 0.0334(3) -0.0023(2) 0.0150(3) 0.0027(2)
Hg5 0.0415(3) 0.0270(3) 0.0434(3) -0.0018(2) 0.0171(3) -0.0028(2)
Hg6 0.0302(3) 0.0290(3) 0.0347(3) -0.0035(2) 0.0056(2) -0.0022(2)
F21 0.080(8) 0.030(5) 0.082(8) 0.006(5) 0.035(7) -0.007(5)
F22 0.098(9) 0.061(7) 0.085(9) 0.038(7) 0.058(8) 0.014(7)
F23 0.166(14) 0.078(9) 0.036(6) 0.016(6) 0.051(8) 0.035(9)
F24 0.178(15) 0.050(7) 0.044(7) -0.008(5) 0.048(8) 0.003(8)
F27 0.057(6) 0.075(8) 0.032(5) -0.006(5) -0.003(5) -0.009(6)
F28 0.072(8) 0.078(8) 0.041(6) -0.031(5) 0.014(5) -0.010(6)
F29 0.071(8) 0.063(7) 0.076(8) -0.047(6) 0.028(6) -0.016(6)
F30 0.076(8) 0.031(5) 0.080(8) -0.012(5) 0.027(6) -0.003(5)
F33 0.080(7) 0.042(6) 0.038(6) -0.009(4) 0.024(5) -0.003(5)
F34 0.112(9) 0.025(5) 0.058(7) -0.010(4) 0.035(7) 0.002(5)
F35 0.077(7) 0.032(5) 0.063(7) 0.012(5) 0.021(6) 0.003(5)
F36 0.053(6) 0.047(6) 0.043(6) 0.001(4) 0.015(5) 0.004(5)
C19 0.051(10) 0.040(9) 0.070(13) 0.011(8) 0.047(10) 0.004(8)
C20 0.058(10) 0.042(9) 0.033(9) 0.005(7) 0.030(8) 0.001(8)
C21 0.061(11) 0.043(10) 0.048(11) 0.008(8) 0.034(9) 0.003(8)
C22 0.084(14) 0.035(9) 0.057(12) 0.015(8) 0.041(11) 0.026(9)
C23 0.098(17) 0.072(14) 0.045(11) 0.025(10) 0.042(12) 0.042(13)
C24 0.085(14) 0.043(10) 0.041(10) 0.001(8) 0.034(10) 0.015(9)
C25 0.026(7) 0.032(8) 0.052(10) -0.014(7) 0.015(7) -0.002(6)
C26 0.031(7) 0.033(8) 0.039(8) -0.011(6) 0.018(7) -0.016(6)
C27 0.044(9) 0.039(9) 0.037(9) -0.001(7) 0.005(7) -0.006(7)
C28 0.064(13) 0.079(15) 0.043(11) -0.028(10) 0.023(10) -0.017(11)
C29 0.056(11) 0.043(10) 0.063(13) -0.029(9) 0.029(10) -0.017(8)
C30 0.050(10) 0.035(9) 0.061(12) -0.012(8) 0.029(9) -0.012(7)
C31 0.026(7) 0.042(9) 0.050(10) -0.010(7) 0.015(7) -0.002(6)
C32 0.033(8) 0.044(9) 0.043(9) -0.008(7) 0.006(7) -0.006(7)
C33 0.062(11) 0.033(8) 0.036(9) -0.004(7) 0.019(8) -0.004(8)
C34 0.069(12) 0.030(8) 0.045(10) 0.002(7) 0.027(9) -0.006(8)
C35 0.051(10) 0.029(8) 0.058(11) 0.004(7) 0.017(9) 0.001(7)
C36 0.039(8) 0.025(7) 0.027(7) 0.005(6) 0.008(6) 0.000(6)
Cl1 0.0280(16) 0.0269(16) 0.0236(16) -0.0032(12) 0.0083(13) -0.0034(12)
N1 0.088(11) 0.021(6) 0.028(7) 0.004(5) 0.005(7) 0.018(7)
C37 0.076(13) 0.033(9) 0.035(9) -0.005(7) -0.009(9) 0.001(8)
C38 0.053(11) 0.038(10) 0.068(13) 0.002(9) 0.002(10) -0.001(8)
C39 0.088(16) 0.049(11) 0.037(10) 0.010(8) 0.007(10) -0.001(10)
C40 0.080(18) 0.079(18) 0.12(2) 0.026(16) 0.021(16) -0.015(14)
C41 0.072(13) 0.034(9) 0.039(10) 0.003(7) 0.007(9) 0.008(8)
C42 0.059(12) 0.054(11) 0.041(10) 0.007(8) 0.010(9) 0.002(9)
C43 0.056(12) 0.055(12) 0.059(12) -0.001(9) 0.014(10) 0.000(9)
C44 0.078(15) 0.067(13) 0.044(11) -0.013(9) -0.005(10) -0.026(11)
C45 0.063(12) 0.059(11) 0.035(9) 0.008(8) -0.009(9) 0.031(10)
C46 0.098(18) 0.062(14) 0.064(14) 0.020(11) 0.034(13) 0.024(12)
C47 0.14(2) 0.109(16) 0.092(16) 0.008(12) 0.043(14) 0.059(15)
C48 0.14(2) 0.109(16) 0.092(16) 0.008(12) 0.043(14) 0.059(15)
C49 0.105(17) 0.050(11) 0.029(9) -0.003(8) 0.000(10) 0.014(11)
C50 0.073(14) 0.056(12) 0.048(11) -0.013(9) 0.002(10) 0.013(10)
C51 0.13(3) 0.057(14) 0.066(16) -0.005(12) 0.005(16) -0.004(15)
C52 0.080(16) 0.071(15) 0.056(13) 0.000(11) 0.012(12) -0.010(12)
Br1 0.0729(17) 0.0759(17) 0.0637(16) -0.0147(13) 0.0151(13) -0.0134(13)
Br2 0.0591(16) 0.096(2) 0.083(2) 0.0313(17) 0.0145(15) 0.0086(15)
Br3 0.121(3) 0.092(2) 0.076(2) -0.0056(17) 0.039(2) -0.001(2)
Br4 0.134(3) 0.082(2) 0.0644(18) 0.0173(15) 0.0333(18) 0.0358(19)
Br5 0.092(6) 0.082(5) 0.043(4) 0.001(3) 0.020(4) 0.000(4)
Br6 0.077(5) 0.066(5) 0.121(8) -0.012(5) 0.050(6) -0.011(4)

loop_
_atom_type_symbol
_atom_type_description
_atom_type_scat_dispersion_real
_atom_type_scat_dispersion_imag
_atom_type_scat_source
C C 0.0033 0.0016 'International Tables Vol C Tables 4.2.6.8 and 6.1.1.4'
H H 0.0000 0.0000 'International Tables Vol C Tables 4.2.6.8 and 6.1.1.4'
N N 0.0061 0.0033 'International Tables Vol C Tables 4.2.6.8 and 6.1.1.4'
F F 0.0171 0.0103 'International Tables Vol C Tables 4.2.6.8 and 6.1.1.4'
Cl Cl 0.1484 0.1585 'International Tables Vol C Tables 4.2.6.8 and 6.1.1.4'
Br Br -0.2901 2.4595 'International Tables Vol C Tables 4.2.6.8 and 6.1.1.4'
Hg Hg -2.3894 9.2266 'International Tables Vol C Tables 4.2.6.8 and 6.1.1.4'

loop_
_geom_angle_atom_site_label_1
_geom_angle_atom_site_label_2
_geom_angle_atom_site_label_3
_geom_angle
C1 Hg1 C14 173.3(6)
C1 Hg1 Cl1 90.6(4)
C14 Hg1 Cl1 89.7(4)
C7 Hg2 C2 173.6(6)
C7 Hg2 Cl1 93.0(4)
C2 Hg2 Cl1 89.8(4)
C13 Hg3 C8 173.8(6)
C13 Hg3 Cl1 89.2(4)
C8 Hg3 Cl1 91.8(4)
C6 C1 C2 118.2(13)
C6 C1 Hg1 120.6(11)
C2 C1 Hg1 121.1(10)
C3 C2 C1 118.0(14)
C3 C2 Hg2 120.1(11)
C1 C2 Hg2 121.8(10)
C4 C3 C2 124.4(16)
C4 C3 F3 116.3(14)
C2 C3 F3 119.3(15)
C3 C4 F4 123.8(16)
C3 C4 C5 118.1(15)
F4 C4 C5 118.1(15)
C6 C5 F5 122.5(15)
C6 C5 C4 118.1(14)
F5 C5 C4 119.4(14)
C5 C6 C1 123.0(15)
C5 C6 F6 115.5(14)
C1 C6 F6 121.4(14)
C12 C7 C8 117.7(14)
C12 C7 Hg2 120.3(11)
C8 C7 Hg2 121.8(10)
C9 C8 C7 119.6(14)
C9 C8 Hg3 119.2(12)
C7 C8 Hg3 121.2(11)
F9 C9 C8 122.4(14)
F9 C9 C10 115.4(14)
C8 C9 C10 122.0(16)
F10 C10 C11 121.0(16)
F10 C10 C9 121.4(17)
C11 C10 C9 117.5(15)
C12 C11 F11 120.4(15)
C12 C11 C10 120.5(14)
F11 C11 C10 119.2(15)
F12 C12 C11 118.1(13)
F12 C12 C7 119.4(15)
C11 C12 C7 122.5(15)
C18 C13 C14 118.4(14)
C18 C13 Hg3 119.7(11)
C14 C13 Hg3 121.8(12)
C13 C14 C15 117.8(14)
C13 C14 Hg1 122.9(11)
C15 C14 Hg1 119.2(11)
C16 C15 F15 117.5(12)
C16 C15 C14 123.5(13)
F15 C15 C14 119.0(12)
F16 C16 C15 121.2(14)
F16 C16 C17 120.1(14)
C15 C16 C17 118.7(13)
F17 C17 C16 121.1(13)
F17 C17 C18 120.2(13)
C16 C17 C18 118.6(14)
C13 C18 F18 120.8(13)
C13 C18 C17 123.0(14)
F18 C18 C17 116.2(12)
C19 Hg4 C32 170.2(7)
C19 Hg4 Cl1 91.7(4)
C32 Hg4 Cl1 92.6(5)
C20 Hg5 C25 172.7(6)
C20 Hg5 Cl1 91.1(5)
C25 Hg5 Cl1 91.4(4)
C31 Hg6 C26 174.5(6)
C31 Hg6 Cl1 90.8(5)
C26 Hg6 Cl1 91.5(5)
C24 C19 C20 117.7(16)
C24 C19 Hg4 121.3(14)
C20 C19 Hg4 121.0(14)
C21 C20 C19 116.5(16)
C21 C20 Hg5 120.5(13)
C19 C20 Hg5 123.0(12)
C22 C21 F21 117.1(15)
C22 C21 C20 124.8(18)
F21 C21 C20 118.1(16)
C21 C22 F22 121.5(19)
C21 C22 C23 117.8(17)
F22 C22 C23 120.7(18)
C24 C23 C22 119.0(19)
C24 C23 F23 122(2)
C22 C23 F23 119.1(17)
C23 C24 C19 124.2(19)
C23 C24 F24 116.1(18)
C19 C24 F24 119.7(16)
C30 C25 C26 118.4(16)
C30 C25 Hg5 121.1(13)
C26 C25 Hg5 120.2(11)
C27 C26 C25 118.1(14)
C27 C26 Hg6 120.5(12)
C25 C26 Hg6 121.4(12)
C26 C27 F27 121.2(14)
C26 C27 C28 123.6(17)
F27 C27 C28 115.2(16)
F28 C28 C29 122.1(17)
F28 C28 C27 121(2)
C29 C28 C27 116.8(18)
C28 C29 F29 119.1(19)
C28 C29 C30 120.3(16)
F29 C29 C30 120.3(18)
C25 C30 F30 121.6(17)
C25 C30 C29 122.6(17)
F30 C30 C29 115.8(15)
C36 C31 C32 117.4(14)
C36 C31 Hg6 119.9(12)
C32 C31 Hg6 122.6(12)
C33 C32 C31 120.0(16)
C33 C32 Hg4 119.4(13)
C31 C32 Hg4 120.1(12)
F33 C33 C32 122.0(15)
F33 C33 C34 118.1(14)
C32 C33 C34 119.7(16)
C35 C34 F34 118.3(15)
C35 C34 C33 122.1(16)
F34 C34 C33 119.6(16)
C34 C35 F35 121.9(15)
C34 C35 C36 119.3(15)
F35 C35 C36 118.7(16)
F36 C36 C35 118.3(13)
F36 C36 C31 120.2(13)
C35 C36 C31 121.5(15)
Hg4 Cl1 Hg1 156.78(12)
Hg4 Cl1 Hg2 103.46(10)
Hg1 Cl1 Hg2 71.98(7)
Hg4 Cl1 Hg5 72.37(7)
Hg1 Cl1 Hg5 101.26(9)
Hg2 Cl1 Hg5 153.51(12)
Hg4 Cl1 Hg3 129.28(11)
Hg1 Cl1 Hg3 71.63(7)
Hg2 Cl1 Hg3 70.20(7)
Hg5 Cl1 Hg3 133.20(11)
Hg4 Cl1 Hg6 70.25(7)
Hg1 Cl1 Hg6 86.57(8)
Hg2 Cl1 Hg6 84.69(8)
Hg5 Cl1 Hg6 69.16(7)
Hg3 Cl1 Hg6 150.63(11)
C45 N1 C41 112.3(15)
C45 N1 C49 112.2(14)
C41 N1 C49 105.7(12)
C45 N1 C37 104.6(13)
C41 N1 C37 110.9(13)
C49 N1 C37 111.3(15)
C38 C37 N1 113.1(14)
C38 C37 H37A 109.0
N1 C37 H37A 109.0
C38 C37 H37B 109.0
N1 C37 H37B 109.0
H37A C37 H37B 107.8
C37 C38 C39 107.1(15)
C37 C38 H38A 110.3
C39 C38 H38A 110.3
C37 C38 H38B 110.3
C39 C38 H38B 110.3
H38A C38 H38B 108.5
C40 C39 C38 110.9(17)
C40 C39 H39A 109.5
C38 C39 H39A 109.5
C40 C39 H39B 109.5
C38 C39 H39B 109.5
H39A C39 H39B 108.0
C39 C40 H40A 109.5
C39 C40 H40B 109.5
H40A C40 H40B 109.5
C39 C40 H40C 109.5
H40A C40 H40C 109.5
H40B C40 H40C 109.5
C42 C41 N1 116.5(14)
C42 C41 H41A 108.2
N1 C41 H41A 108.2
C42 C41 H41B 108.2
N1 C41 H41B 108.2
H41A C41 H41B 107.3
C43 C42 C41 108.9(15)
C43 C42 H42A 109.9
C41 C42 H42A 109.9
C43 C42 H42B 109.9
C41 C42 H42B 109.9
H42A C42 H42B 108.3
C42 C43 C44 111.3(17)
C42 C43 H43A 109.4
C44 C43 H43A 109.4
C42 C43 H43B 109.4
C44 C43 H43B 109.4
H43A C43 H43B 108.0
C43 C44 H44A 109.5
C43 C44 H44B 109.5
H44A C44 H44B 109.5
C43 C44 H44C 109.5
H44A C44 H44C 109.5
H44B C44 H44C 109.5
C46 C45 N1 118.8(15)
C46 C45 H45A 107.6
N1 C45 H45A 107.6
C46 C45 H45B 107.6
N1 C45 H45B 107.6
H45A C45 H45B 107.0
C45 C46 C47 111.4(19)
C45 C46 H46A 109.3
C47 C46 H46A 109.3
C45 C46 H46B 109.3
C47 C46 H46B 109.3
H46A C46 H46B 108.0
C48 C47 C46 114(3)
C48 C47 H47A 108.8
C46 C47 H47A 108.8
C48 C47 H47B 108.8
C46 C47 H47B 108.8
H47A C47 H47B 107.7
C47 C48 H48A 109.5
C47 C48 H48B 109.5
H48A C48 H48B 109.5
C47 C48 H48C 109.5
H48A C48 H48C 109.5
H48B C48 H48C 109.5
C50 C49 N1 118.0(16)
C50 C49 H49A 107.8
N1 C49 H49A 107.8
C50 C49 H49B 107.8
N1 C49 H49B 107.8
H49A C49 H49B 107.1
C49 C50 C51 114.1(18)
C49 C50 H50A 108.7
C51 C50 H50A 108.7
C49 C50 H50B 108.7
C51 C50 H50B 108.7
H50A C50 H50B 107.6
C52 C51 C50 113(2)
C52 C51 H51A 108.9
C50 C51 H51A 108.9
C52 C51 H51B 108.9
C50 C51 H51B 108.9
H51A C51 H51B 107.7
C51 C52 H52A 109.5
C51 C52 H52B 109.5
H52A C52 H52B 109.5
C51 C52 H52C 109.5
H52A C52 H52C 109.5
H52B C52 H52C 109.5
Br2 C1S Br1 113.6(12)
Br2 C1S H1SA 108.8
Br1 C1S H1SA 108.8
Br2 C1S H1SB 108.8
Br1 C1S H1SB 108.8
H1SA C1S H1SB 107.7
Br3 C2S Br4 111.5(16)
Br3 C2S H2SA 109.3
Br4 C2S H2SA 109.3
Br3 C2S H2SB 109.3
Br4 C2S H2SB 109.3
H2SA C2S H2SB 108.0
Br5 C3S Br6 108.1(3)
Br5 C3S H3SA 110.1
Br6 C3S H3SA 110.1
Br5 C3S H3SB 110.0
Br6 C3S H3SB 110.0
H3SA C3S H3SB 108.4

loop_
_geom_bond_atom_site_label_1
_geom_bond_atom_site_label_2
_geom_bond_distance
Hg1 C1 2.097(13)
Hg1 C14 2.097(16)
Hg1 Cl1 3.043(3)
Hg2 C7 2.075(14)
Hg2 C2 2.102(14)
Hg2 Cl1 3.066(3)
Hg3 C13 2.079(14)
Hg3 C8 2.089(15)
Hg3 Cl1 3.145(3)
F3 C3 1.375(19)
F4 C4 1.337(18)
F5 C5 1.362(17)
F6 C6 1.371(18)
F9 C9 1.352(19)
F10 C10 1.331(18)
F11 C11 1.363(17)
F12 C12 1.328(18)
F15 C15 1.380(15)
F16 C16 1.342(16)
F17 C17 1.352(17)
F18 C18 1.364(17)
C1 C6 1.37(2)
C1 C2 1.399(19)
C2 C3 1.36(2)
C3 C4 1.33(2)
C4 C5 1.42(2)
C5 C6 1.36(2)
C7 C12 1.380(19)
C7 C8 1.40(2)
C8 C9 1.37(2)
C9 C10 1.39(2)
C10 C11 1.38(3)
C11 C12 1.36(2)
C13 C18 1.34(2)
C13 C14 1.38(2)
C14 C15 1.392(19)
C15 C16 1.34(2)
C16 C17 1.36(2)
C17 C18 1.40(2)
Hg4 C19 2.091(17)
Hg4 C32 2.093(17)
Hg4 Cl1 3.035(3)
Hg5 C20 2.082(16)
Hg5 C25 2.099(17)
Hg5 Cl1 3.092(3)
Hg6 C31 2.068(16)
Hg6 C26 2.095(14)
Hg6 Cl1 3.193(3)
F21 C21 1.38(2)
F22 C22 1.36(2)
F23 C23 1.39(2)
F24 C24 1.36(2)
F27 C27 1.356(19)
F28 C28 1.34(2)
F29 C29 1.367(18)
F30 C30 1.37(2)
F33 C33 1.341(19)
F34 C34 1.370(19)
F35 C35 1.351(19)
F36 C36 1.359(17)
C19 C24 1.35(3)
C19 C20 1.40(2)
C20 C21 1.39(2)
C21 C22 1.33(3)
C22 C23 1.37(3)
C23 C24 1.35(3)
C25 C30 1.36(2)
C25 C26 1.41(2)
C26 C27 1.35(2)
C27 C28 1.40(2)
C28 C29 1.37(3)
C29 C30 1.37(3)
C31 C36 1.39(2)
C31 C32 1.42(2)
C32 C33 1.37(2)
C33 C34 1.39(2)
C34 C35 1.32(3)
C35 C36 1.39(2)
N1 C45 1.52(2)
N1 C41 1.52(2)
N1 C49 1.52(2)
N1 C37 1.54(2)
C37 C38 1.54(3)
C37 H37A 0.9900
C37 H37B 0.9900
C38 C39 1.55(3)
C38 H38A 0.9900
C38 H38B 0.9900
C39 C40 1.48(3)
C39 H39A 0.9900
C39 H39B 0.9900
C40 H40A 0.9800
C40 H40B 0.9800
C40 H40C 0.9800
C41 C42 1.51(2)
C41 H41A 0.9900
C41 H41B 0.9900
C42 C43 1.50(3)
C42 H42A 0.9900
C42 H42B 0.9900
C43 C44 1.56(3)
C43 H43A 0.9900
C43 H43B 0.9900
C44 H44A 0.9800
C44 H44B 0.9800
C44 H44C 0.9800
C45 C46 1.49(3)
C45 H45A 0.9900
C45 H45B 0.9900
C46 C47 1.51(3)
C46 H46A 0.9900
C46 H46B 0.9900
C47 C48 1.37(4)
C47 H47A 0.9900
C47 H47B 0.9900
C48 H48A 0.9800
C48 H48B 0.9800
C48 H48C 0.9800
C49 C50 1.46(3)
C49 H49A 0.9900
C49 H49B 0.9900
C50 C51 1.53(3)
C50 H50A 0.9900
C50 H50B 0.9900
C51 C52 1.49(4)
C51 H51A 0.9900
C51 H51B 0.9900
C52 H52A 0.9800
C52 H52B 0.9800
C52 H52C 0.9800
Br1 C1S 1.94(2)
Br2 C1S 1.90(2)
C1S H1SA 0.9900
C1S H1SB 0.9900
Br3 C2S 1.85(3)
Br4 C2S 1.95(3)
C2S H2SA 0.9900
C2S H2SB 0.9900
Br5 C3S 1.876(9)
Br6 C3S 2.036(11)
C3S H3SA 0.9900
C3S H3SB 0.9900
